data_7113761
loop_
_publ_author_name
'Boldog, Ishtvan'
'Rusanov, Eduard B.'
'Sieler, Joachim'
'Blaurock, Steffen'
'Domasevitch, Konstantin V.'

_publ_section_title
;
 Construction of extended networks with a trimeric pyrazole synthon
;
_journal_coden_ASTM CHCOFS
_journal_issue 6
_journal_name_full
;
 Chemical Communications (Cambridge, United Kingdom)
;
_journal_page_first 740
_journal_page_last 741
_journal_paper_doi 10.1039/b212540d
_journal_year 2003
_chemical_formula_sum 'C31 H46 N12 O'
_chemical_formula_weight 602.80
_chemical_name_common '3,3',5,5'-Tetramethyl-4,4'-Bipyrazole, Methanol solvate'
_chemical_name_systematic
;
3,3',5,5'-Tetramethyl-4,4'-Bipyrazole, Methanol solvate
;
_space_group_IT_number 61
_symmetry_cell_setting orthorhombic
_symmetry_space_group_name_Hall '-P 2ac 2ab'
_symmetry_space_group_name_H-M 'P b c a'
_atom_sites_solution_hydrogens geom
_atom_sites_solution_primary direct
_atom_sites_solution_secondary difmap
_audit_creation_method SHELXL
_cell_angle_alpha 90.00
_cell_angle_beta 90.00
_cell_angle_gamma 90.00
_cell_formula_units_Z 8
_cell_length_a 26.1826(13)
_cell_length_b 9.6386(4)
_cell_length_c 27.420(2)
_cell_measurement_temperature 173(2)
_cell_volume 6919.8(7)
_computing_structure_refinement 'SHELXL-93 (Sheldrick, 1993)'
_computing_structure_solution 'SHELXS-86 (Sheldrick, 1990)'
_diffrn_ambient_temperature 173(2)
_diffrn_measurement_device 'IPDS Stoe'
_diffrn_measurement_method 'phi rotation'
_diffrn_radiation_monochromator graphite
_diffrn_radiation_source 'fine-focus sealed tube'
_diffrn_radiation_type MoK\a
_diffrn_radiation_wavelength 0.71073
_diffrn_reflns_av_R_equivalents 0.1321
_diffrn_reflns_av_sigmaI/netI 0.1588
_diffrn_reflns_limit_h_max 32
_diffrn_reflns_limit_h_min -29
_diffrn_reflns_limit_k_max 11
_diffrn_reflns_limit_k_min -10
_diffrn_reflns_limit_l_max 33
_diffrn_reflns_limit_l_min -33
_diffrn_reflns_number 32494
_diffrn_reflns_theta_max 25.90
_diffrn_reflns_theta_min 2.15
_exptl_absorpt_coefficient_mu 0.075
_exptl_absorpt_correction_type none
_exptl_crystal_colour colorless
_exptl_crystal_density_diffrn 1.157
_exptl_crystal_description prism
_exptl_crystal_F_000 2592
_exptl_crystal_size_max 0.40
_exptl_crystal_size_mid 0.20
_exptl_crystal_size_min 0.20
_refine_diff_density_max 0.268
_refine_diff_density_min -0.263
_refine_diff_density_rms 0.043
_refine_ls_extinction_coef 0.00071(13)
_refine_ls_extinction_expression Fc^*^=kFc[1+0.001xFc^2^\l^3^/sin(2\q)]^-1/4^
_refine_ls_extinction_method SHELXL
_refine_ls_goodness_of_fit_all 0.772
_refine_ls_goodness_of_fit_obs 1.041
_refine_ls_matrix_type full
_refine_ls_number_parameters 403
_refine_ls_number_reflns 5770
_refine_ls_number_restraints 0
_refine_ls_restrained_S_all 0.763
_refine_ls_restrained_S_obs 1.041
_refine_ls_R_factor_all 0.1368
_refine_ls_R_factor_obs 0.0475
_refine_ls_shift/esd_max 0.000
_refine_ls_shift/esd_mean 0.000
_refine_ls_structure_factor_coef Fsqd
_refine_ls_weighting_details 'w=1/[\s^2^(Fo^2^)+(0.0429P)^2^+0.0000P] where P=(Fo^2^+2Fc^2^)/3'
_refine_ls_weighting_scheme calc
_refine_ls_wR_factor_all 0.1148
_refine_ls_wR_factor_obs 0.0956
_reflns_number_observed 2704
_reflns_number_total 6692
_reflns_observed_criterion >2sigma(I)
_cod_duplicate_entry 7104021
_cod_data_source_file b212540d.txt
_cod_data_source_block pz
_cod_depositor_comments
;
The following automatic conversions were performed:

'_symmetry_cell_setting' value 'Orthorhombic' changed to
'orthorhombic' according to
/usr/data/users/saulius/automatic-downloads/retrospective/RSC/lib/dictionaries/cif_core.dic
dictionary named 'cif_core.dic' version 2.4.2 from 2011-04-26.

Automatic conversion script
Id: cif_fix_values 2281 2013-09-26 08:29:07Z andrius 

The following automatic conversions were performed:

'_refine_ls_weighting_scheme' value 'calc
w=1/[\s^2^(Fo^2^)+(0.0429P)^2^+0.0000P] where P=(Fo^2^+2Fc^2^)/3' was
changed to 'calc'. New tag '_refine_ls_weighting_details' was
created. The value of the new tag was set to
'w=1/[\s^2^(Fo^2^)+(0.0429P)^2^+0.0000P] where P=(Fo^2^+2Fc^2^)/3'.

Automatic conversion script
Id: cif_fix_values 3143 2015-03-26 13:38:13Z robertas 
;
_cod_original_cell_volume 6919.7(7)
_cod_original_sg_symbol_H-M Pbca
_cod_database_code 7113761

loop_
_symmetry_equiv_pos_as_xyz
'x, y, z'
'-x+1/2, -y, z+1/2'
'x+1/2, -y+1/2, -z'
'-x, y+1/2, -z+1/2'
'-x, -y, -z'
'x-1/2, y, -z-1/2'
'-x-1/2, y-1/2, z'
'x, -y-1/2, z-1/2'

loop_
_atom_site_aniso_label
_atom_site_aniso_U_11
_atom_site_aniso_U_22
_atom_site_aniso_U_33
_atom_site_aniso_U_23
_atom_site_aniso_U_13
_atom_site_aniso_U_12
C1 0.035(2) 0.043(2) 0.033(2) 0.000(2) -0.0040(14) -0.014(2)
C2 0.026(2) 0.027(2) 0.036(2) 0.0012(14) -0.0005(14) -0.0050(15)
C3 0.030(2) 0.029(2) 0.034(2) -0.0012(14) -0.0031(14) -0.003(2)
C4 0.078(3) 0.073(3) 0.041(2) -0.009(2) 0.010(2) -0.030(2)
C5 0.054(2) 0.037(2) 0.044(2) -0.002(2) 0.012(2) -0.004(2)
C6 0.028(2) 0.029(2) 0.042(2) 0.0039(15) -0.0006(14) -0.006(2)
C7 0.028(2) 0.031(2) 0.0303(15) -0.0013(14) -0.0004(12) -0.004(2)
C8 0.024(2) 0.036(2) 0.042(2) -0.0078(15) 0.0003(14) -0.004(2)
C9 0.036(2) 0.038(2) 0.087(3) 0.005(2) -0.009(2) -0.001(2)
C10 0.032(2) 0.043(2) 0.088(3) -0.010(2) -0.006(2) 0.000(2)
C11 0.034(2) 0.033(2) 0.0243(14) -0.0022(13) 0.0009(13) 0.000(2)
C12 0.036(2) 0.029(2) 0.0196(13) -0.0028(13) 0.0003(13) 0.0029(15)
C13 0.035(2) 0.032(2) 0.0284(15) -0.0021(14) -0.0017(14) 0.005(2)
C14 0.036(2) 0.049(2) 0.043(2) -0.014(2) 0.003(2) 0.003(2)
C15 0.039(2) 0.055(3) 0.045(2) -0.019(2) -0.010(2) 0.012(2)
C16 0.031(2) 0.032(2) 0.0300(14) -0.0061(14) -0.0009(13) 0.003(2)
C17 0.028(2) 0.031(2) 0.0261(14) -0.0035(13) 0.0021(13) 0.005(2)
C18 0.036(2) 0.035(2) 0.0239(15) -0.0041(14) 0.0018(13) 0.002(2)
C19 0.053(2) 0.036(2) 0.038(2) -0.005(2) -0.007(2) 0.010(2)
C20 0.057(2) 0.031(2) 0.038(2) -0.005(2) -0.004(2) 0.005(2)
C21 0.024(2) 0.024(2) 0.0276(15) -0.0003(12) -0.0005(12) -0.0028(14)
C22 0.025(2) 0.026(2) 0.0252(14) 0.0022(12) -0.0013(12) -0.0020(15)
C23 0.023(2) 0.023(2) 0.0280(14) -0.0006(13) -0.0011(13) -0.0011(13)
C24 0.036(2) 0.039(2) 0.034(2) -0.0044(15) 0.0022(14) 0.004(2)
C25 0.032(2) 0.052(2) 0.032(2) -0.012(2) -0.0030(14) 0.005(2)
C26 0.032(2) 0.025(2) 0.0271(14) -0.0013(13) -0.0048(13) -0.0049(15)
C27 0.026(2) 0.022(2) 0.0245(14) -0.0032(13) -0.0022(12) -0.0002(14)
C28 0.033(2) 0.023(2) 0.0215(14) -0.0006(12) -0.0045(13) -0.0012(15)
C29 0.043(2) 0.043(2) 0.032(2) 0.007(2) -0.0029(14) -0.009(2)
C30 0.033(2) 0.034(2) 0.035(2) 0.0036(14) 0.0004(14) -0.001(2)
C31 0.049(2) 0.038(2) 0.077(2) -0.009(2) -0.011(2) 0.002(2)
N1 0.045(2) 0.047(2) 0.0346(14) 0.0025(13) -0.0072(12) -0.020(2)
N2 0.041(2) 0.037(2) 0.0382(14) 0.0065(12) -0.0044(12) -0.0110(14)
N3 0.0262(14) 0.033(2) 0.0476(15) -0.0023(13) 0.0008(12) -0.0035(14)
N4 0.0297(14) 0.030(2) 0.050(2) -0.0080(13) 0.0022(12) -0.0047(14)
N5 0.037(2) 0.033(2) 0.0280(12) -0.0085(11) 0.0022(11) 0.0045(14)
N6 0.033(2) 0.035(2) 0.0319(13) -0.0058(12) 0.0006(11) 0.0068(13)
N7 0.0326(14) 0.034(2) 0.0297(12) -0.0065(12) -0.0054(11) 0.0060(13)
N8 0.0384(15) 0.029(2) 0.0339(13) -0.0052(12) -0.0050(12) 0.0060(14)
N9 0.0237(12) 0.029(2) 0.0275(12) -0.0020(11) -0.0027(10) 0.0032(12)
N10 0.0267(14) 0.028(2) 0.0279(12) -0.0045(11) -0.0002(11) 0.0026(12)
N11 0.036(2) 0.029(2) 0.0329(13) 0.0062(11) -0.0084(11) -0.0077(12)
N12 0.0360(15) 0.027(2) 0.0329(13) 0.0021(11) -0.0077(12) -0.0081(13)
O1A 0.031(2) 0.035(2) 0.048(2) -0.0097(14) -0.0081(12) -0.0004(12)

loop_
_atom_site_label
_atom_site_type_symbol
_atom_site_fract_x
_atom_site_fract_y
_atom_site_fract_z
_atom_site_U_iso_or_equiv
_atom_site_thermal_displace_type
_atom_site_occupancy
_atom_site_calc_flag
_atom_site_refinement_flags
C1 C -0.06061(12) 0.6975(3) 0.05168(10) 0.0370(8) Uani 1 d .
C2 C -0.05268(11) 0.7782(3) 0.09296(10) 0.0293(7) Uani 1 d .
C3 C -0.08701(11) 0.7265(3) 0.12772(10) 0.0310(7) Uani 1 d .
C4 C -0.03550(15) 0.7048(4) 0.00300(11) 0.0640(12) Uani 1 d .
H4A H -0.00540(15) 0.6479(4) 0.00348(11) 0.077 Uiso 1 d R
H4B H -0.02598(15) 0.7986(4) -0.00437(11) 0.077 Uiso 1 d R
H4C H -0.05808(15) 0.6720(4) -0.02206(11) 0.077 Uiso 1 d R
C5 C -0.09453(13) 0.7693(3) 0.17944(10) 0.0453(9) Uani 1 d .
H5A H -0.12716(13) 0.7384(3) 0.19113(10) 0.054 Uiso 1 d R
H5B H -0.09239(13) 0.8686(3) 0.18127(10) 0.054 Uiso 1 d R
H5C H -0.06769(13) 0.7314(3) 0.19922(10) 0.054 Uiso 1 d R
C6 C 0.03573(11) 0.8787(3) 0.11454(10) 0.0332(7) Uani 1 d .
C7 C -0.01562(11) 0.8916(3) 0.10085(9) 0.0298(7) Uani 1 d .
C8 C -0.02492(11) 1.0332(3) 0.09926(10) 0.0341(8) Uani 1 d .
C9 C 0.06716(12) 0.7510(4) 0.12009(13) 0.0537(10) Uani 1 d .
H9A H 0.09271(12) 0.7642(4) 0.14477(13) 0.064 Uiso 1 d R
H9B H 0.08316(12) 0.7299(4) 0.08947(13) 0.064 Uiso 1 d R
H9C H 0.04549(12) 0.6745(4) 0.12871(13) 0.064 Uiso 1 d R
C10 C -0.07217(11) 1.1107(4) 0.08638(13) 0.0542(10) Uani 1 d .
H10A H -0.06502(11) 1.1724(4) 0.05978(13) 0.065 Uiso 1 d R
H10B H -0.08395(11) 1.1634(4) 0.11388(13) 0.065 Uiso 1 d R
H10C H -0.09865(11) 1.0472(4) 0.07694(13) 0.065 Uiso 1 d R
C11 C 0.18170(11) 0.4910(3) 0.23848(9) 0.0305(7) Uani 1 d .
C12 C 0.14710(11) 0.5834(3) 0.25910(9) 0.0280(7) Uani 1 d .
C13 C 0.09966(11) 0.5452(3) 0.23988(9) 0.0317(7) Uani 1 d .
C14 C 0.23833(11) 0.4805(4) 0.24485(10) 0.0425(9) Uani 1 d .
H14A H 0.25513(11) 0.5032(4) 0.21477(10) 0.051 Uiso 1 d R
H14B H 0.24718(11) 0.3878(4) 0.25450(10) 0.051 Uiso 1 d R
H14C H 0.24932(11) 0.5429(4) 0.27005(10) 0.051 Uiso 1 d R
C15 C 0.04791(12) 0.6016(4) 0.25236(11) 0.0464(9) Uani 1 d .
H15A H 0.02168(12) 0.5377(4) 0.24262(11) 0.056 Uiso 1 d R
H15B H 0.04368(12) 0.6888(4) 0.23597(11) 0.056 Uiso 1 d R
H15C H 0.04611(12) 0.6187(4) 0.28681(11) 0.056 Uiso 1 d R
C16 C 0.18004(11) 0.6759(3) 0.34147(9) 0.0309(7) Uani 1 d .
C17 C 0.15751(11) 0.6926(3) 0.29543(9) 0.0284(7) Uani 1 d .
C18 C 0.14402(11) 0.8321(3) 0.29319(9) 0.0317(7) Uani 1 d .
C19 C 0.20163(13) 0.5490(3) 0.36532(10) 0.0424(9) Uani 1 d .
H19A H 0.18085(13) 0.4703(3) 0.35712(10) 0.051 Uiso 1 d R
H19B H 0.20240(13) 0.5608(3) 0.40008(10) 0.051 Uiso 1 d R
H19C H 0.23597(13) 0.5340(3) 0.35425(10) 0.051 Uiso 1 d R
C20 C 0.12061(13) 0.9132(3) 0.25247(10) 0.0421(8) Uani 1 d .
H20A H 0.11652(13) 0.8570(3) 0.22382(10) 0.051 Uiso 1 d R
H20B H 0.14230(13) 0.9912(3) 0.24581(10) 0.051 Uiso 1 d R
H20C H 0.08822(13) 0.9486(3) 0.26318(10) 0.051 Uiso 1 d R
C21 C 0.31851(11) 0.5681(3) 0.07454(9) 0.0253(7) Uani 1 d .
C22 C 0.26939(10) 0.6213(3) 0.07627(9) 0.0254(7) Uani 1 d .
C23 C 0.26504(10) 0.6845(3) 0.12241(9) 0.0246(6) Uani 1 d .
C24 C 0.34498(11) 0.4853(3) 0.03593(10) 0.0363(8) Uani 1 d .
H24A H 0.32167(11) 0.4621(3) 0.01016(10) 0.044 Uiso 1 d R
H24B H 0.35855(11) 0.4021(3) 0.05017(10) 0.044 Uiso 1 d R
H24C H 0.37298(11) 0.5383(3) 0.02313(10) 0.044 Uiso 1 d R
C25 C 0.22064(11) 0.7617(4) 0.14275(10) 0.0387(8) Uani 1 d .
H25A H 0.19493(11) 0.7757(4) 0.11828(10) 0.046 Uiso 1 d R
H25B H 0.23262(11) 0.8491(4) 0.15501(10) 0.046 Uiso 1 d R
H25C H 0.20696(11) 0.7104(4) 0.16978(10) 0.046 Uiso 1 d R
C26 C 0.23634(11) 0.6737(3) -0.00957(9) 0.0281(7) Uani 1 d .
C27 C 0.23100(10) 0.6179(3) 0.03701(9) 0.0241(7) Uani 1 d .
C28 C 0.18271(11) 0.5560(3) 0.03760(9) 0.0258(7) Uani 1 d .
C29 C 0.27896(12) 0.7561(3) -0.03152(10) 0.0393(8) Uani 1 d .
H29A H 0.30791(12) 0.7571(3) -0.01004(10) 0.047 Uiso 1 d R
H29B H 0.26728(12) 0.8490(3) -0.03741(10) 0.047 Uiso 1 d R
H29C H 0.28817(12) 0.7161(3) -0.06235(10) 0.047 Uiso 1 d R
C30 C 0.15733(11) 0.4723(3) 0.07663(9) 0.0341(8) Uani 1 d .
H30A H 0.16073(11) 0.5185(3) 0.10747(9) 0.041 Uiso 1 d R
H30B H 0.17263(11) 0.3819(3) 0.07831(9) 0.041 Uiso 1 d R
H30C H 0.12184(11) 0.4608(3) 0.06879(9) 0.041 Uiso 1 d R
C31 C -0.01225(13) 0.4265(4) 0.14309(13) 0.0547(10) Uani 1 d .
H31A H -0.02927(13) 0.3625(4) 0.16444(13) 0.066 Uiso 1 d R
H31B H -0.03152(13) 0.4383(4) 0.11359(13) 0.066 Uiso 1 d R
H31C H -0.00923(13) 0.5157(4) 0.15843(13) 0.066 Uiso 1 d R
N1 N -0.09683(10) 0.6031(3) 0.06169(8) 0.0421(7) Uani 1 d .
H1A H -0.10828(10) 0.5382(3) 0.04078(8) 0.051 Uiso 0.50 d PR
N2 N -0.11333(9) 0.6213(3) 0.10835(8) 0.0386(7) Uani 1 d .
H2A H -0.13775(9) 0.5717(3) 0.12348(8) 0.046 Uiso 0.50 d PR
N3 N 0.05632(9) 1.0048(3) 0.12222(8) 0.0355(6) Uani 1 d .
N4 N 0.01856(9) 1.0968(3) 0.11248(8) 0.0366(6) Uani 1 d .
H4D H 0.02217(9) 1.1894(3) 0.11464(8) 0.044 Uiso 1 d R
N5 N 0.15481(9) 0.4066(3) 0.20891(7) 0.0325(6) Uani 1 d .
H5D H 0.16872(9) 0.3378(3) 0.19113(7) 0.039 Uiso 1 d R
N6 N 0.10435(9) 0.4379(3) 0.20907(8) 0.0333(6) Uani 1 d .
N7 N 0.17979(9) 0.7970(3) 0.36487(8) 0.0321(6) Uani 1 d .
H7A H 0.19216(9) 0.8122(3) 0.39502(8) 0.038 Uiso 0.50 d PR
N8 N 0.15761(9) 0.8935(3) 0.33550(8) 0.0338(6) Uani 1 d .
H8A H 0.15280(9) 0.9835(3) 0.34291(8) 0.041 Uiso 0.50 d PR
N9 N 0.34114(8) 0.5998(3) 0.11736(7) 0.0268(6) Uani 1 d .
N10 N 0.30898(9) 0.6711(2) 0.14758(7) 0.0275(6) Uani 1 d .
N11 N 0.19331(9) 0.6483(3) -0.03448(8) 0.0325(6) Uani 1 d .
H11A H 0.18736(9) 0.6751(3) -0.06541(8) 0.039 Uiso 0.50 d PR
N12 N 0.16022(9) 0.5765(3) -0.00582(7) 0.0320(6) Uani 1 d .
H12A H 0.12881(9) 0.5476(3) -0.01444(7) 0.038 Uiso 0.50 d PR
O1A O 0.03712(9) 0.3749(3) 0.13201(12) 0.0383(12) Uani 0.904(10) d P
O1B O 0.0274(9) 0.3379(28) 0.1623(12) 0.044(10) Uiso 0.096(10) d P
H1 H 0.3770 0.5813 0.1292 0.053 Uiso 1 d .
H2 H 0.0628 0.4213 0.1577 0.053 Uiso 1 d .

loop_
_atom_type_symbol
_atom_type_description
_atom_type_scat_dispersion_real
_atom_type_scat_dispersion_imag
_atom_type_scat_source
C C 0.0033 0.0016 'International Tables Vol C Tables 4.2.6.8 and 6.1.1.4'
H H 0.0000 0.0000 'International Tables Vol C Tables 4.2.6.8 and 6.1.1.4'
N N 0.0061 0.0033 'International Tables Vol C Tables 4.2.6.8 and 6.1.1.4'
O O 0.0106 0.0060 'International Tables Vol C Tables 4.2.6.8 and 6.1.1.4'

loop_
_geom_angle_atom_site_label_1
_geom_angle_atom_site_label_2
_geom_angle_atom_site_label_3
_geom_angle
N1 C1 C2 108.6(2)
N1 C1 C4 121.8(3)
C2 C1 C4 129.6(3)
C1 C2 C3 105.0(3)
C1 C2 C7 129.2(3)
C3 C2 C7 125.8(2)
N2 C3 C2 109.3(2)
N2 C3 C5 121.4(3)
C2 C3 C5 129.3(3)
N3 C6 C7 110.2(3)
N3 C6 C9 120.6(3)
C7 C6 C9 129.1(3)
C8 C7 C6 105.3(3)
C8 C7 C2 127.5(3)
C6 C7 C2 127.1(3)
N4 C8 C7 107.0(3)
N4 C8 C10 122.7(3)
C7 C8 C10 130.3(3)
N5 C11 C12 106.9(3)
N5 C11 C14 123.2(3)
C12 C11 C14 129.9(3)
C11 C12 C13 104.9(2)
C11 C12 C17 127.7(3)
C13 C12 C17 127.3(3)
N6 C13 C12 111.0(3)
N6 C13 C15 120.4(3)
C12 C13 C15 128.4(3)
N7 C16 C17 109.3(3)
N7 C16 C19 120.5(2)
C17 C16 C19 130.2(3)
C18 C17 C16 104.9(2)
C18 C17 C12 127.8(3)
C16 C17 C12 127.1(3)
N8 C18 C17 108.6(3)
N8 C18 C20 121.4(3)
C17 C18 C20 130.0(3)
N9 C21 C22 107.1(2)
N9 C21 C24 122.2(2)
C22 C21 C24 130.7(2)
C21 C22 C23 105.4(2)
C21 C22 C27 126.9(2)
C23 C22 C27 127.6(2)
N10 C23 C22 110.4(2)
N10 C23 C25 121.5(2)
C22 C23 C25 128.0(2)
N11 C26 C27 108.2(2)
N11 C26 C29 121.3(2)
C27 C26 C29 130.4(2)
C26 C27 C28 105.4(2)
C26 C27 C22 126.4(2)
C28 C27 C22 128.2(2)
N12 C28 C27 108.9(2)
N12 C28 C30 121.2(2)
C27 C28 C30 129.8(2)
O1A C31 O1B 38.3(13)
C1 N1 N2 109.2(2)
C3 N2 N1 107.9(2)
C6 N3 N4 105.5(2)
C8 N4 N3 111.9(3)
C11 N5 N6 111.9(2)
C13 N6 N5 105.3(2)
C16 N7 N8 108.4(2)
C18 N8 N7 108.8(2)
C21 N9 N10 111.8(2)
C23 N10 N9 105.3(2)
C26 N11 N12 109.5(2)
C28 N12 N11 107.9(2)
O1B O1A C31 72.4(15)
O1A O1B C31 69.3(18)

loop_
_geom_bond_atom_site_label_1
_geom_bond_atom_site_label_2
_geom_bond_distance
C1 N1 1.342(4)
C1 C2 1.389(4)
C1 C4 1.490(4)
C2 C3 1.402(4)
C2 C7 1.478(4)
C3 N2 1.336(4)
C3 C5 1.490(4)
C6 N3 1.346(4)
C6 C7 1.401(4)
C6 C9 1.489(4)
C7 C8 1.387(4)
C8 N4 1.343(3)
C8 C10 1.487(4)
C11 N5 1.347(3)
C11 C12 1.390(4)
C11 C14 1.496(4)
C12 C13 1.398(4)
C12 C17 1.475(4)
C13 N6 1.342(3)
C13 C15 1.499(4)
C16 N7 1.332(3)
C16 C17 1.403(4)
C16 C19 1.498(4)
C17 C18 1.392(4)
C18 N8 1.350(3)
C18 C20 1.494(4)
C21 N9 1.350(3)
C21 C22 1.385(4)
C21 C24 1.496(4)
C22 C23 1.409(3)
C22 C27 1.473(3)
C23 N10 1.348(3)
C23 C25 1.488(4)
C26 N11 1.340(3)
C26 C27 1.393(3)
C26 C29 1.496(4)
C27 C28 1.398(4)
C28 N12 1.343(3)
C28 C30 1.496(4)
C31 O1A 1.418(4)
C31 O1B 1.44(3)
N1 N2 1.362(3)
N3 N4 1.355(3)
N5 N6 1.355(3)
N7 N8 1.361(3)
N9 N10 1.367(3)
N11 N12 1.359(3)
O1A O1B 0.94(3)
